data_7720962
loop_
_publ_author_name
'Schmidt, Patrick'
'Romao, Carl P.'
'Meyer, Hans-J&#xfc;rgen'

_publ_section_title
;
 Structural evolution during reversible halogen intercalation into
 WTe<sub>2</sub>: commensurate-incommensurate WTe2I and multistage
 WTe<sub>2</sub>Br<sub><i>x</i></sub> (<i>x</i> = 0.5, 1.0 and 1.25).
;
_journal_issue 21
_journal_name_full 'Dalton transactions (Cambridge, England : 2003)'
_journal_page_first 8228
_journal_page_last 8242
_journal_paper_doi 10.1039/d6dt00529b
_journal_volume 55
_journal_year 2026
_chemical_formula_moiety 'I2 Te24 W12, 10(I)'
_chemical_formula_sum 'I12 Te24 W12'
_chemical_formula_weight 6791.28
_space_group_crystal_system monoclinic
_space_group_IT_number 11
_space_group_name_Hall '-P 2yb'
_space_group_name_H-M_alt 'P 1 21/m 1'
_atom_sites_solution_primary iterative
_audit_creation_date 2025-12-31
_audit_creation_method
;
Olex2 1.5
(compiled 2025.07.13 svn.rb7424aed for OlexSys, GUI svn.r7314)
;
_audit_update_record
;
2025-12-31 deposited with the CCDC.	2026-04-29 downloaded from the CCDC.
;
_cell_angle_alpha 90
_cell_angle_beta 117.6349(14)
_cell_angle_gamma 90
_cell_formula_units_Z 2
_cell_length_a 12.16939(12)
_cell_length_b 21.87989(17)
_cell_length_c 12.17257(13)
_cell_measurement_reflns_used 70582
_cell_measurement_temperature 150.00(11)
_cell_measurement_theta_max 44.9750
_cell_measurement_theta_min 2.0960
_cell_volume 2871.38(6)
_computing_cell_refinement 'CrysAlisPro 1.171.44.134a (Rigaku OD, 2025)'
_computing_data_collection 'CrysAlisPro system (CCD 42.102a 64-bit (release 15-09-2023))'
_computing_data_reduction 'CrysAlisPro 1.171.44.134a (Rigaku OD, 2025)'
_computing_molecular_graphics 'Olex2 1.5 (Dolomanov et al., 2009)'
_computing_publication_material 'Olex2 1.5 (Dolomanov et al., 2009)'
_computing_structure_refinement 'SHELXL 2018/3 (Sheldrick, 2015)'
_computing_structure_solution 'olex2.solve 1.5 (Bourhis et al., 2015)'
_diffrn_ambient_environment N~2~
_diffrn_ambient_temperature 150.00(11)
_diffrn_detector 'Hybrid Pixel Array Detector'
_diffrn_detector_area_resol_mean 10.0000
_diffrn_detector_type HyPix
_diffrn_measured_fraction_theta_full 0.995
_diffrn_measured_fraction_theta_max 0.997
_diffrn_measurement_details
;
List of Runs (angles in degrees, time in seconds):

  # Type    Start    End  Width  t~exp~   \w     \q     \k     \f   Frames
#--------------------------------------------------------------------------
  1  \w     86.00 115.00   0.50  180.00    --   46.64 129.00  17.00   58
  2  \w    -28.00   9.00   0.50  180.00    --   46.64  -6.00 135.00   74
  3  \w     30.00  85.00   0.50  180.00    --   46.64-125.00  31.00  110
  4  \w    -96.00 -71.00   0.50  180.00    --  -44.14 129.00  17.00   50
  5  \w   -112.00 -84.00   0.50  180.00    --  -44.14 178.00   0.00   56
  6  \w    -26.00   1.00   0.50  180.00    --   46.64 -19.00   0.00   54
  7  \w    -30.00  -4.00   0.50  180.00    --   46.64 -19.00 -60.00   52
  8  \w     30.00 104.00   0.50  180.00    --   46.64  57.00  90.00  148
  9  \w    -28.00   4.00   0.50  180.00    --   46.64 -19.00  90.00   64
 10  \w    -26.00  18.00   0.50   45.00    --    1.25  77.00 -90.00   88
 11  \w    -45.00 -17.00   0.50  180.00    --  -44.14 -77.00   0.00   56
 12  \w    -99.00 -43.00   0.50  180.00    --  -44.14 134.00-168.83  112
 13  \w   -117.00 -92.00   0.50  180.00    --  -44.14 -77.00  60.00   50
 14  \w    -43.00 -17.00   0.50  180.00    --  -44.14 -77.00  60.00   52
 15  \w    -29.00  21.00   0.50  180.00    --   46.64 -37.00  60.00  100
 16  \w     20.00 117.00   0.50  180.00    --   46.64  77.00  90.00  194
 17  \w    -20.00  27.00   0.50  180.00    --   46.64 -77.00   0.00   94
 18  \w    -11.00  80.00   0.50  180.00    --   46.64 -99.00 150.00  182
 19  \w     86.00 119.00   0.50  180.00    --   46.64 178.00  60.00   66
 20  \w     20.00 120.00   0.50  180.00    --   46.64  77.00-120.00  200
 21  \w     20.00 104.00   0.50  180.00    --   46.64  77.00 150.00  168
 22  \w     41.00  72.00   0.50  180.00    --   46.64 -77.00-120.00   62
 23  \w    -27.00  -2.00   0.50  180.00    --   46.64 -19.00 -90.00   50
 24  \w     48.00  80.00   0.50  180.00    --   46.64 -99.00  60.00   64
 25  \w     -8.00  25.00   0.50  180.00    --   46.64 -99.00  60.00   66
 26  \w     20.00  76.00   0.50  180.00    --   46.64 -99.00-150.00  112
 27  \w     49.00  75.00   0.50  180.00    --   46.64 178.00  60.00   52
 28  \w    -17.00  37.00   0.50  180.00    --   46.64 -77.00-120.00  108
 29  \w     22.00 115.00   0.50  180.00    --   46.64  77.00-180.00  186
 30  \w     20.00  77.00   0.50  180.00    --   46.64  77.00 -90.00  114
 31  \w     81.00 117.00   0.50  180.00    --   46.64  77.00 -90.00   72
 32  \w    -24.00  35.00   0.50  180.00    --   46.64 -57.00 150.00  118
 33  \w     21.00 119.00   0.50  180.00    --   46.64  77.00   0.00  196
 34  \w     33.00  74.00   0.50  180.00    --   46.64 -77.00   0.00   82
 35  \w     20.00  97.00   0.50  180.00    --   46.64  77.00 -30.00  154
;
_diffrn_measurement_device 'four-circle diffractometer'
_diffrn_measurement_device_type 'XtaLAB Synergy, Dualflex, HyPix'
_diffrn_measurement_method '\w scans'
_diffrn_orient_matrix_type 'CrysAlisPro convention (1999,Acta A55,543-557)'
_diffrn_orient_matrix_UB_11 -0.0207776000
_diffrn_orient_matrix_UB_12 0.0305220000
_diffrn_orient_matrix_UB_13 -0.0164042000
_diffrn_orient_matrix_UB_21 -0.0547539000
_diffrn_orient_matrix_UB_22 -0.0108420000
_diffrn_orient_matrix_UB_23 -0.0511979000
_diffrn_orient_matrix_UB_31 -0.0300007000
_diffrn_orient_matrix_UB_32 -0.0013951000
_diffrn_orient_matrix_UB_33 0.0378768000
_diffrn_radiation_monochromator mirror
_diffrn_radiation_probe x-ray
_diffrn_radiation_type 'Mo K\a'
_diffrn_radiation_wavelength 0.71073
_diffrn_reflns_av_R_equivalents 0.0301
_diffrn_reflns_av_unetI/netI 0.0120
_diffrn_reflns_Laue_measured_fraction_full 0.995
_diffrn_reflns_Laue_measured_fraction_max 0.997
_diffrn_reflns_limit_h_max 17
_diffrn_reflns_limit_h_min -17
_diffrn_reflns_limit_k_max 31
_diffrn_reflns_limit_k_min -31
_diffrn_reflns_limit_l_max 17
_diffrn_reflns_limit_l_min -17
_diffrn_reflns_number 124596
_diffrn_reflns_point_group_measured_fraction_full 0.995
_diffrn_reflns_point_group_measured_fraction_max 0.997
_diffrn_reflns_theta_full 25.242
_diffrn_reflns_theta_max 30.508
_diffrn_reflns_theta_min 1.888
_diffrn_source 'micro-focus sealed X-ray tube'
_diffrn_source_type 'PhotonJet (Mo) X-ray Source'
_exptl_absorpt_coefficient_mu 42.335
_exptl_absorpt_correction_T_max 0.660
_exptl_absorpt_correction_T_min 0.041
_exptl_absorpt_correction_type analytical
_exptl_absorpt_process_details
;
CrysAlisPro 1.171.44.134a (Rigaku Oxford Diffraction, 2025)
Analytical numeric absorption correction using a multifaceted crystal
model based on expressions derived by R.C. Clark & J.S. Reid.
(Clark, R. C. & Reid, J. S. (1995). Acta Cryst. A51, 887-897)
Empirical absorption correction using spherical harmonics,
implemented in SCALE3 ABSPACK scaling algorithm.
;
_exptl_crystal_colour 'metallic black'
_exptl_crystal_colour_lustre metallic
_exptl_crystal_colour_primary black
_exptl_crystal_density_diffrn 7.855
_exptl_crystal_description plate
_exptl_crystal_F_000 5544
_exptl_crystal_size_max 0.49
_exptl_crystal_size_mid 0.01
_exptl_crystal_size_min 0.01
_refine_diff_density_max 4.297
_refine_diff_density_min -4.081
_refine_diff_density_rms 0.661
_refine_ls_extinction_method none
_refine_ls_goodness_of_fit_ref 1.022
_refine_ls_hydrogen_treatment undef
_refine_ls_matrix_type full
_refine_ls_number_parameters 294
_refine_ls_number_reflns 8947
_refine_ls_number_restraints 6
_refine_ls_restrained_S_all 1.022
_refine_ls_R_factor_all 0.0433
_refine_ls_R_factor_gt 0.0424
_refine_ls_shift/su_max 0.002
_refine_ls_shift/su_mean 0.000
_refine_ls_structure_factor_coef Fsqd
_refine_ls_weighting_details 'w=1/[\s^2^(Fo^2^)+(0.0050P)^2^+550.2291P] where P=(Fo^2^+2Fc^2^)/3'
_refine_ls_weighting_scheme calc
_refine_ls_wR_factor_gt 0.0995
_refine_ls_wR_factor_ref 0.0999
_reflns_Friedel_coverage 0.000
_reflns_number_gt 8718
_reflns_number_total 8947
_reflns_threshold_expression 'I > 2\s(I)'
_cod_data_source_file d6dt00529b5.cif
_cod_data_source_block wte2i_super
_cod_depositor_comments 'Adding full bibliography for 7720961--7720965.cif.'
_cod_database_code 7720962
_shelx_shelxl_version_number 2018/3
_chemical_oxdiff_formula 'Te12 I6 W6 '
_shelx_space_group_comment
;
The symmetry employed for this shelxl refinement is uniquely defined
by the following loop, which should always be used as a source of
symmetry information in preference to the above space-group names.
They are only intended as comments.
;
_shelx_estimated_absorpt_t_max 0.677
_shelx_estimated_absorpt_t_min 0.018
_diffrn_oxdiff_digest_od_ed
;

;
_diffrn_oxdiff_measurement_exp_name PS513-WTe2I-v6.par
_olex2_refinement_description
;
1. Twinned data refinement
 Scales: 0.622(2)
 0.378(2)
2. Uiso/Uaniso restraints and constraints
Uanis(I6B) \\sim Ueq: with sigma of 0.002 and sigma for terminal atoms of 0.004
3. Others
 Sof(I2B)=Sof(I4B)=Sof(I3B)=Sof(I5B)=Sof(I6B)=Sof(I7B)=Sof(I8B)=Sof(I9B)=
 Sof(I10B)=Sof(I11B)=0.5*(1-FVAR(2))
 Sof(I2A)=Sof(I3A)=Sof(I4A)=Sof(I5A)=Sof(I6A)=Sof(I7A)=Sof(I8A)=Sof(I9A)=
 Sof(I10A)=Sof(I11A)=0.5*FVAR(2)
;
_olex2_submission_special_instructions 'No special instructions were received'
_oxdiff_exptl_absorpt_empirical_details
;
Empirical correction (ABSPACK) includes:
- Absorption correction using spherical harmonics
- Frame scaling
- Detector area scaling
- B-factor correction
;
_oxdiff_exptl_absorpt_empirical_full_max 1.743
_oxdiff_exptl_absorpt_empirical_full_min 0.572

loop_
_space_group_symop_operation_xyz
'x, y, z'
'-x, y+1/2, -z'
'-x, -y, -z'
'x, -y-1/2, z'

loop_
_atom_site_label
_atom_site_type_symbol
_atom_site_fract_x
_atom_site_fract_y
_atom_site_fract_z
_atom_site_U_iso_or_equiv
_atom_site_adp_type
_atom_site_occupancy
_atom_site_site_symmetry_order
_atom_site_calc_flag
_atom_site_refinement_flags_posn
_atom_site_refinement_flags_adp
_atom_site_refinement_flags_occupancy
_atom_site_disorder_assembly
_atom_site_disorder_group
W1 W 1.03408(7) 1.00749(3) 1.13764(7) 0.00757(13) Uani 1 1 d . . . . .
W2 W 1.22438(8) 1.00534(4) 0.95375(8) 0.00811(14) Uani 1 1 d . . . . .
W3 W 1.87845(7) 1.00507(4) 1.30319(8) 0.00703(13) Uani 1 1 d . . . . .
W4 W 1.61725(7) 0.99561(4) 1.20388(8) 0.00731(13) Uani 1 1 d . . . . .
W5 W 1.71572(7) 1.00382(4) 1.46614(8) 0.00708(13) Uani 1 1 d . . . . .
W6 W 1.45254(6) 0.99787(3) 1.36944(6) 0.00694(11) Uani 1 1 d . . . . .
Te1 Te 0.91749(11) 0.90906(5) 1.00282(11) 0.00851(18) Uani 1 1 d . . . . .
Te2 Te 1.24848(13) 1.09718(6) 0.82340(12) 0.0090(2) Uani 1 1 d . . . . .
Te3 Te 1.58014(13) 0.90579(6) 1.33400(12) 0.0085(2) Uani 1 1 d . . . . .
Te4 Te 1.41347(11) 0.90566(5) 1.49522(11) 0.00795(18) Uani 1 1 d . . . . .
Te5 Te 1.74590(13) 1.09586(6) 1.33541(12) 0.0082(2) Uani 1 1 d . . . . .
Te6 Te 0.90104(12) 1.09729(6) 1.16443(12) 0.0074(2) Uani 1 1 d . . . . .
Te7 Te 1.08629(11) 0.93325(6) 1.33947(12) 0.0079(2) Uani 1 1 d . . . . .
Te8 Te 2.07581(12) 1.06919(6) 1.49368(12) 0.0076(2) Uani 1 1 d . . . . .
Te9 Te 1.76027(11) 0.92980(5) 1.67061(11) 0.00733(18) Uani 1 1 d . . . . .
Te10 Te 1.41243(12) 1.06977(6) 1.15832(12) 0.0080(2) Uani 1 1 d . . . . .
Te11 Te 1.42603(12) 0.93100(6) 1.00469(12) 0.0079(2) Uani 1 1 d . . . . .
Te12 Te 1.25029(11) 0.95136(5) 1.16829(11) 0.00848(17) Uani 1 1 d . . . . .
I1 I 1.23905(13) 0.82512(5) 1.15508(13) 0.0176(2) Uani 1 1 d . . . . .
I2A I 1.7522(5) 0.750000 1.3841(6) 0.0520(13) Uani 0.803(4) 2 d S T P A 1
I3A I 1.5352(3) 0.750000 1.1151(4) 0.0319(8) Uani 0.803(4) 2 d S T P A 1
I4A I 1.3166(6) 0.750000 0.8826(6) 0.0365(11) Uani 0.803(4) 2 d S T P A 1
I5A I 1.0319(5) 0.750000 0.6530(4) 0.0401(10) Uani 0.803(4) 2 d S T P A 1
I6A I 1.5867(6) 0.750000 1.5192(6) 0.0580(14) Uani 0.803(4) 2 d S T P A 1
I7A I 0.9118(7) 0.750000 0.8110(8) 0.0737(18) Uani 0.803(4) 2 d S T P A 1
I8A I 1.4665(5) 0.750000 1.6743(4) 0.0394(10) Uani 0.803(4) 2 d S T P A 1
I9A I 1.1810(6) 0.750000 1.4423(6) 0.0406(12) Uani 0.803(4) 2 d S T P A 1
I10A I 0.9570(4) 0.750000 1.2122(4) 0.0349(8) Uani 0.803(4) 2 d S T P A 1
I11A I 0.7449(5) 0.750000 0.9458(6) 0.0565(14) Uani 0.803(4) 2 d S T P A 1
I2B I 1.360(2) 1.250000 1.0224(16) 0.058(5) Uani 0.197(4) 2 d S T P A 2
I4B I 1.4321(17) 1.250000 1.3021(15) 0.044(4) Uani 0.197(4) 2 d S T P A 2
I3B I 1.1067(17) 1.250000 0.8914(17) 0.044(4) Uani 0.197(4) 2 d S T P A 2
I5B I 1.072(2) 1.250000 1.1142(12) 0.050(5) Uani 0.197(4) 2 d S T P A 2
I6B I 1.4478(12) 1.250000 1.5563(13) 0.029(3) Uani 0.197(4) 2 d S TU P A 2
I7B I 1.081(2) 1.250000 1.3717(12) 0.050(5) Uani 0.197(4) 2 d S T P A 2
I8B I 1.4046(17) 1.250000 1.7773(14) 0.038(3) Uani 0.197(4) 2 d S T P A 2
I9B I 1.143(2) 1.250000 1.6481(16) 0.051(4) Uani 0.197(4) 2 d S T P A 2
I10B I 1.213(3) 0.750000 1.4788(16) 0.050(8) Uani 0.197(4) 2 d S T P A 2
I11B I 1.289(3) 0.750000 0.8436(15) 0.043(7) Uani 0.197(4) 2 d S T P A 2

loop_
_atom_site_aniso_label
_atom_site_aniso_U_11
_atom_site_aniso_U_22
_atom_site_aniso_U_33
_atom_site_aniso_U_23
_atom_site_aniso_U_13
_atom_site_aniso_U_12
W1 0.0057(3) 0.0102(3) 0.0060(3) -0.0001(2) 0.0020(2) -0.0005(2)
W2 0.0064(3) 0.0108(3) 0.0060(4) 0.0004(3) 0.0019(3) -0.0010(3)
W3 0.0049(3) 0.0109(3) 0.0053(3) 0.0004(3) 0.0023(2) -0.0011(3)
W4 0.0051(3) 0.0113(3) 0.0057(4) 0.0005(3) 0.0027(2) -0.0012(3)
W5 0.0048(3) 0.0111(3) 0.0053(4) 0.0008(3) 0.0023(2) -0.0013(3)
W6 0.0047(4) 0.0106(3) 0.0054(4) 0.0009(2) 0.0023(2) -0.0014(2)
Te1 0.0099(6) 0.0115(4) 0.0039(5) 0.0010(4) 0.0031(3) -0.0025(4)
Te2 0.0105(6) 0.0113(6) 0.0060(6) 0.0005(4) 0.0045(5) -0.0017(4)
Te3 0.0112(6) 0.0110(5) 0.0039(5) 0.0010(4) 0.0040(4) -0.0018(4)
Te4 0.0110(6) 0.0106(4) 0.0033(5) 0.0010(4) 0.0043(3) -0.0017(4)
Te5 0.0105(6) 0.0109(5) 0.0041(5) 0.0010(4) 0.0041(5) -0.0016(4)
Te6 0.0087(5) 0.0102(5) 0.0050(5) 0.0004(4) 0.0046(4) -0.0010(4)
Te7 0.0035(5) 0.0133(5) 0.0066(5) 0.0002(4) 0.0022(4) -0.0019(4)
Te8 0.0032(5) 0.0121(5) 0.0078(6) 0.0005(4) 0.0028(4) -0.0017(4)
Te9 0.0034(5) 0.0114(4) 0.0074(5) 0.0009(4) 0.0027(3) -0.0013(4)
Te10 0.0037(5) 0.0118(5) 0.0084(6) 0.0009(4) 0.0028(4) -0.0014(4)
Te11 0.0035(5) 0.0126(5) 0.0081(6) 0.0013(5) 0.0030(4) -0.0007(4)
Te12 0.0042(5) 0.0145(4) 0.0077(5) 0.0000(4) 0.0036(3) -0.0015(4)
I1 0.0200(6) 0.0124(5) 0.0200(7) -0.0010(5) 0.0090(4) -0.0002(4)
I2A 0.062(3) 0.0267(18) 0.092(4) 0.000 0.057(3) 0.000
I3A 0.0391(19) 0.0162(13) 0.049(2) 0.000 0.0270(17) 0.000
I4A 0.049(3) 0.0212(17) 0.044(3) 0.000 0.025(3) 0.000
I5A 0.063(3) 0.0179(14) 0.049(2) 0.000 0.034(2) 0.000
I6A 0.091(4) 0.0171(14) 0.079(4) 0.000 0.050(3) 0.000
I7A 0.100(5) 0.0166(16) 0.110(6) 0.000 0.053(4) 0.000
I8A 0.065(3) 0.0197(14) 0.049(2) 0.000 0.040(2) 0.000
I9A 0.053(3) 0.0221(18) 0.052(4) 0.000 0.029(3) 0.000
I10A 0.046(2) 0.0174(13) 0.054(2) 0.000 0.0341(18) 0.000
I11A 0.064(3) 0.0293(19) 0.099(4) 0.000 0.058(3) 0.000
I2B 0.091(15) 0.053(10) 0.029(8) 0.000 0.026(9) 0.000
I4B 0.055(10) 0.029(6) 0.034(7) 0.000 0.009(7) 0.000
I3B 0.056(10) 0.027(7) 0.051(10) 0.000 0.027(8) 0.000
I5B 0.097(13) 0.011(5) 0.010(5) 0.000 -0.002(7) 0.000
I6B 0.031(3) 0.025(3) 0.026(3) 0.000 0.010(2) 0.000
I7B 0.085(14) 0.037(7) 0.010(5) 0.000 0.006(6) 0.000
I8B 0.067(10) 0.018(5) 0.033(7) 0.000 0.027(7) 0.000
I9B 0.086(14) 0.043(8) 0.039(8) 0.000 0.042(9) 0.000
I10B 0.073(16) 0.026(8) 0.007(6) 0.000 -0.019(7) 0.000
I11B 0.070(15) 0.019(7) 0.005(7) 0.000 -0.013(7) 0.000

loop_
_atom_type_symbol
_atom_type_description
_atom_type_scat_dispersion_real
_atom_type_scat_dispersion_imag
_atom_type_scat_source
I I -0.4742 1.8119 'International Tables Vol C Tables 4.2.6.8 and 6.1.1.4'
Te Te -0.5308 1.6751 'International Tables Vol C Tables 4.2.6.8 and 6.1.1.4'
W W -0.8490 6.8722 'International Tables Vol C Tables 4.2.6.8 and 6.1.1.4'

loop_
_exptl_crystal_face_index_h
_exptl_crystal_face_index_k
_exptl_crystal_face_index_l
_exptl_crystal_face_perp_dist
1 0 1 0.0025
-1 0 -1 0.0079
0 -1 0 0.0073
0 1 0 0.0055
-1 0 1 0.0842
1 0 -1 0.4009

loop_
_geom_angle_atom_site_label_1
_geom_angle_atom_site_label_2
_geom_angle_atom_site_label_3
_geom_angle
_geom_angle_site_symmetry_1
_geom_angle_site_symmetry_3
_geom_angle_publ_flag
W2 W1 W1 82.63(3) 3_777 3_777 ?
W2 W1 Te9 139.73(4) 3_777 3_878 ?
Te1 W1 W1 54.50(3) 3_777 3_777 ?
Te1 W1 W1 56.51(4) . 3_777 ?
Te1 W1 W2 60.13(4) . 3_777 ?
Te1 W1 W2 110.03(4) 3_777 3_777 ?
Te1 W1 Te1 111.01(4) . 3_777 ?
Te1 W1 Te7 156.58(4) 3_777 . ?
Te1 W1 Te7 84.85(4) . . ?
Te1 W1 Te9 80.20(4) 3_777 3_878 ?
Te1 W1 Te9 154.12(4) . 3_878 ?
Te1 W1 Te12 85.76(4) . . ?
Te1 W1 Te12 85.05(4) 3_777 . ?
Te6 W1 W1 109.91(5) . 3_777 ?
Te6 W1 W2 59.43(4) . 3_777 ?
Te6 W1 Te1 119.28(5) . . ?
Te6 W1 Te1 84.48(4) . 3_777 ?
Te6 W1 Te7 103.14(4) . . ?
Te6 W1 Te9 84.12(4) . 3_878 ?
Te6 W1 Te12 154.93(5) . . ?
Te7 W1 W1 137.86(5) . 3_777 ?
Te7 W1 W2 92.67(4) . 3_777 ?
Te7 W1 Te9 78.64(4) . 3_878 ?
Te7 W1 Te12 78.88(4) . . ?
Te9 W1 W1 129.24(5) 3_878 3_777 ?
Te12 W1 W1 81.87(4) . 3_777 ?
Te12 W1 W2 145.60(4) . 3_777 ?
Te12 W1 Te9 71.67(4) . 3_878 ?
W1 W2 Te10 133.58(4) 3_777 . ?
W3 W2 W1 73.22(2) 3_877 3_777 ?
W3 W2 Te10 141.32(4) 3_877 . ?
Te1 W2 W1 57.39(3) 3_777 3_777 ?
Te1 W2 W3 105.98(4) 3_777 3_877 ?
Te1 W2 Te10 79.47(4) 3_777 . ?
Te1 W2 Te11 157.77(5) 3_777 . ?
Te2 W2 W1 104.54(4) . 3_777 ?
Te2 W2 W3 60.57(4) . 3_877 ?
Te2 W2 Te1 81.57(4) . 3_777 ?
Te2 W2 Te6 119.88(5) . 3_777 ?
Te2 W2 Te10 83.20(4) . . ?
Te2 W2 Te11 104.26(5) . . ?
Te2 W2 Te12 153.63(5) . . ?
Te6 W2 W1 57.33(3) 3_777 3_777 ?
Te6 W2 W3 59.31(3) 3_777 3_877 ?
Te6 W2 Te1 114.46(4) 3_777 3_777 ?
Te6 W2 Te10 153.56(5) 3_777 . ?
Te6 W2 Te11 81.66(4) 3_777 . ?
Te6 W2 Te12 86.37(4) 3_777 . ?
Te11 W2 W1 137.83(4) . 3_777 ?
Te11 W2 W3 95.36(4) . 3_877 ?
Te11 W2 Te10 79.96(4) . . ?
Te12 W2 W1 86.99(4) . 3_777 ?
Te12 W2 W3 145.61(4) . 3_877 ?
Te12 W2 Te1 85.17(4) . 3_777 ?
Te12 W2 Te10 72.00(4) . . ?
Te12 W2 Te11 80.52(4) . . ?
W2 W3 W4 71.62(3) 3_877 . ?
W2 W3 Te7 91.91(4) 3_877 1_655 ?
W2 W3 Te8 137.01(4) 3_877 . ?
W2 W3 Te8 138.41(4) 3_877 3_978 ?
Te2 W3 W2 57.41(3) 3_877 3_877 ?
Te2 W3 W4 58.29(4) 3_877 . ?
Te2 W3 Te7 82.23(4) 3_877 1_655 ?
Te2 W3 Te8 155.35(5) 3_877 . ?
Te2 W3 Te8 81.49(4) 3_877 3_978 ?
Te5 W3 W2 103.63(4) . 3_877 ?
Te5 W3 W4 59.24(4) . . ?
Te5 W3 Te2 117.52(5) . 3_877 ?
Te5 W3 Te6 77.53(4) . 1_655 ?
Te5 W3 Te7 159.37(5) . 1_655 ?
Te5 W3 Te8 81.54(4) . . ?
Te5 W3 Te8 100.77(4) . 3_978 ?
Te6 W3 W2 59.14(4) 1_655 3_877 ?
Te6 W3 W4 101.84(4) 1_655 . ?
Te6 W3 Te2 116.55(5) 1_655 3_877 ?
Te6 W3 Te7 99.66(4) 1_655 1_655 ?
Te6 W3 Te8 160.75(5) 1_655 3_978 ?
Te6 W3 Te8 81.32(4) 1_655 . ?
Te7 W3 W4 140.27(4) 1_655 . ?
Te8 W3 W4 138.23(4) . . ?
Te8 W3 W4 93.36(4) 3_978 . ?
Te8 W3 Te7 77.84(4) . 1_655 ?
Te8 W3 Te7 75.06(4) 3_978 1_655 ?
Te8 W3 Te8 79.47(5) 3_978 . ?
W3 W4 W5 73.26(2) . . ?
W3 W4 Te11 135.49(4) . . ?
W3 W4 Te11 92.65(4) . 3_877 ?
Te2 W4 W3 59.26(4) 3_877 . ?
Te2 W4 W5 102.69(4) 3_877 . ?
Te2 W4 Te5 117.14(5) 3_877 . ?
Te2 W4 Te10 159.40(5) 3_877 . ?
Te2 W4 Te11 100.70(5) 3_877 3_877 ?
Te2 W4 Te11 79.92(4) 3_877 . ?
Te3 W4 W3 105.27(4) . . ?
Te3 W4 W5 58.97(4) . . ?
Te3 W4 Te2 78.53(5) . 3_877 ?
Te3 W4 Te5 116.58(5) . . ?
Te3 W4 Te10 99.35(5) . . ?
Te3 W4 Te11 158.03(5) . 3_877 ?
Te3 W4 Te11 81.03(4) . . ?
Te5 W4 W3 57.90(4) . . ?
Te5 W4 W5 57.65(3) . . ?
Te5 W4 Te10 82.35(4) . . ?
Te5 W4 Te11 83.59(4) . 3_877 ?
Te5 W4 Te11 156.64(5) . . ?
Te10 W4 W3 139.41(4) . . ?
Te10 W4 W5 93.35(4) . . ?
Te10 W4 Te11 79.51(4) . . ?
Te10 W4 Te11 73.55(4) . 3_877 ?
Te11 W4 W5 140.69(4) 3_877 . ?
Te11 W4 W5 137.81(4) . . ?
Te11 W4 Te11 77.25(5) . 3_877 ?
W4 W5 W6 74.15(2) . . ?
Te3 W5 W4 57.64(3) . . ?
Te3 W5 W6 57.70(4) . . ?
Te3 W5 Te7 157.30(5) . 3_878 ?
Te3 W5 Te8 84.67(4) . 3_978 ?
Te3 W5 Te9 83.36(4) . . ?
Te4 W5 W4 105.37(4) 3_878 . ?
Te4 W5 W6 58.23(3) 3_878 . ?
Te4 W5 Te3 115.92(5) 3_878 . ?
Te4 W5 Te7 80.58(4) 3_878 3_878 ?
Te4 W5 Te8 157.99(5) 3_878 3_978 ?
Te4 W5 Te9 99.06(4) 3_878 . ?
Te5 W5 W4 59.14(4) . . ?
Te5 W5 W6 102.97(4) . . ?
Te5 W5 Te3 116.74(5) . . ?
Te5 W5 Te4 78.74(4) . 3_878 ?
Te5 W5 Te7 80.44(4) . 3_878 ?
Te5 W5 Te8 99.58(4) . 3_978 ?
Te5 W5 Te9 158.84(5) . . ?
Te7 W5 W4 136.08(4) 3_878 . ?
Te7 W5 W6 136.34(4) 3_878 . ?
Te7 W5 Te8 77.51(4) 3_878 3_978 ?
Te8 W5 W4 92.02(4) 3_978 . ?
Te8 W5 W6 141.80(4) 3_978 . ?
Te9 W5 W4 140.02(4) . . ?
Te9 W5 W6 93.31(4) . . ?
Te9 W5 Te7 78.45(4) . 3_878 ?
Te9 W5 Te8 74.51(4) . 3_978 ?
W5 W6 Te9 142.53(3) . 3_878 ?
W6 W6 W5 74.97(3) 3_878 . ?
W6 W6 Te9 92.21(4) 3_878 3_878 ?
W6 W6 Te10 143.27(5) 3_878 . ?
Te3 W6 W5 58.77(4) . . ?
Te3 W6 W6 103.79(4) . 3_878 ?
Te3 W6 Te4 116.77(5) . 3_878 ?
Te3 W6 Te4 78.39(4) . . ?
Te3 W6 Te9 157.42(4) . 3_878 ?
Te3 W6 Te10 97.95(5) . . ?
Te3 W6 Te12 85.68(4) . . ?
Te4 W6 W5 58.02(3) 3_878 . ?
Te4 W6 W5 104.98(3) . . ?
Te4 W6 W6 58.48(3) . 3_878 ?
Te4 W6 W6 58.35(3) 3_878 3_878 ?
Te4 W6 Te4 116.83(4) . 3_878 ?
Te4 W6 Te9 85.13(4) 3_878 3_878 ?
Te4 W6 Te9 97.21(5) . 3_878 ?
Te4 W6 Te10 85.50(4) 3_878 . ?
Te4 W6 Te10 156.76(4) . . ?
Te4 W6 Te12 150.62(4) 3_878 . ?
Te4 W6 Te12 84.71(4) . . ?
Te10 W6 W5 92.10(4) . . ?
Te10 W6 Te9 77.28(3) . 3_878 ?
Te12 W6 W5 139.13(5) . . ?
Te12 W6 W6 138.11(5) . 3_878 ?
Te12 W6 Te9 71.81(4) . 3_878 ?
Te12 W6 Te10 72.09(4) . . ?
W1 Te1 W1 68.99(4) . 3_777 ?
W1 Te1 W2 62.48(3) . 3_777 ?
W1 Te1 W2 90.12(4) 3_777 3_777 ?
W2 Te2 W3 62.01(4) . 3_877 ?
W2 Te2 W4 75.39(4) . 3_877 ?
W4 Te2 W3 62.45(4) 3_877 3_877 ?
W4 Te3 W5 63.40(4) . . ?
W4 Te3 W6 79.33(4) . . ?
W6 Te3 W5 63.53(4) . . ?
W5 Te4 W6 63.75(4) 3_878 3_878 ?
W5 Te4 W6 79.69(3) 3_878 . ?
W6 Te4 W6 63.17(4) . 3_878 ?
W3 Te5 W4 62.86(4) . . ?
W5 Te5 W3 77.89(4) . . ?
W5 Te5 W4 63.21(4) . . ?
W1 Te6 W2 63.24(4) . 3_777 ?
W1 Te6 W3 76.78(4) . 1_455 ?
W2 Te6 W3 61.56(4) 3_777 1_455 ?
W1 Te7 W3 73.42(4) . 1_455 ?
W1 Te7 W5 102.29(5) . 3_878 ?
W5 Te7 W3 102.28(5) 3_878 1_455 ?
W3 Te8 W3 100.53(5) 3_978 . ?
W3 Te8 W5 74.03(4) 3_978 3_978 ?
W3 Te8 W5 102.34(5) . 3_978 ?
W1 Te9 W6 104.63(4) 3_878 3_878 ?
W5 Te9 W1 100.55(4) . 3_878 ?
W5 Te9 W6 75.14(3) . 3_878 ?
W2 Te10 W6 104.26(4) . . ?
W4 Te10 W2 99.57(5) . . ?
W4 Te10 W6 74.82(4) . . ?
W2 Te11 W4 100.92(5) . . ?
W2 Te11 W4 71.91(4) . 3_877 ?
W4 Te11 W4 102.75(5) . 3_877 ?
W2 Te12 W1 89.90(4) . . ?
W2 Te12 I1 113.15(6) . . ?
W6 Te12 W1 111.07(5) . . ?
W6 Te12 W2 110.45(5) . . ?
W6 Te12 I1 115.01(5) . . ?
I1 Te12 W1 114.64(5) . . ?
I3A I2A I6A 96.52(19) . . ?
I4A I3A I2A 172.89(19) . . ?
I8A I6A I2A 172.1(3) . . ?
I5A I7A I11A 171.6(3) . . ?
I9A I10A I11A 170.6(2) . . ?
I10A I11A I7A 96.9(2) . . ?
I3B I2B I4B 108.0(9) . . ?
I6B I4B I2B 168.7(9) . . ?
I2B I3B I5B 93.9(8) . . ?
I3B I5B I7B 170.9(10) . . ?
I8B I6B I4B 167.8(7) . . ?
I5B I7B I9B 169.2(10) . . ?
I9B I8B I6B 97.0(6) . . ?
I8B I9B I7B 104.6(7) . . ?

loop_
_geom_bond_atom_site_label_1
_geom_bond_atom_site_label_2
_geom_bond_distance
_geom_bond_site_symmetry_2
_geom_bond_publ_flag
W1 W1 3.0734(14) 3_777 ?
W1 W2 2.8219(10) 3_777 ?
W1 Te1 2.6803(13) . ?
W1 Te1 2.7458(15) 3_777 ?
W1 Te6 2.6604(15) . ?
W1 Te7 2.7622(14) . ?
W1 Te9 2.8591(13) 3_878 ?
W1 Te12 2.7676(14) . ?
W2 W3 2.7874(10) 3_877 ?
W2 Te1 2.7594(16) 3_777 ?
W2 Te2 2.6596(15) . ?
W2 Te6 2.7211(16) 3_777 ?
W2 Te10 2.8528(16) . ?
W2 Te11 2.7641(15) . ?
W2 Te12 2.7478(15) . ?
W3 W4 2.8361(11) . ?
W3 Te2 2.7492(16) 3_877 ?
W3 Te5 2.6997(16) . ?
W3 Te6 2.7259(15) 1_655 ?
W3 Te7 2.8329(15) 1_655 ?
W3 Te8 2.7905(15) 3_978 ?
W3 Te8 2.8190(15) . ?
W4 W5 2.8479(10) . ?
W4 Te2 2.7213(16) 3_877 ?
W4 Te3 2.6904(15) . ?
W4 Te5 2.7388(16) . ?
W4 Te10 2.8055(15) . ?
W4 Te11 2.8387(16) . ?
W4 Te11 2.8393(15) 3_877 ?
W5 W6 2.8572(11) . ?
W5 Te3 2.7292(16) . ?
W5 Te4 2.7022(16) 3_878 ?
W5 Te5 2.6953(15) . ?
W5 Te7 2.8304(15) 3_878 ?
W5 Te8 2.8419(15) 3_978 ?
W5 Te9 2.8035(14) . ?
W6 W6 2.8355(14) 3_878 ?
W6 Te3 2.6978(16) . ?
W6 Te4 2.7049(14) . ?
W6 Te4 2.7085(13) 3_878 ?
W6 Te9 2.8771(14) 3_878 ?
W6 Te10 2.8554(14) . ?
W6 Te12 2.7383(12) . ?
Te12 I1 2.7663(15) . ?
I2A I3A 3.111(8) . ?
I2A I6A 3.136(8) . ?
I3A I4A 2.846(7) . ?
I5A I7A 2.906(9) . ?
I6A I8A 2.875(7) . ?
I7A I11A 3.148(10) . ?
I9A I10A 2.863(8) . ?
I10A I11A 3.068(8) . ?
I2B I4B 3.10(2) . ?
I2B I3B 2.73(3) . ?
I4B I6B 3.01(2) . ?
I3B I5B 2.93(3) . ?
I5B I7B 3.09(2) . ?
I6B I8B 2.97(2) . ?
I7B I9B 3.09(2) . ?
I8B I9B 2.82(3) . ?

loop_
_twin_individual_id
_twin_individual_mass_fraction_refined
1 0.622(2)
2 0.378(2)

loop_
_exptl_oxdiff_crystal_face_indexfrac_h
_exptl_oxdiff_crystal_face_indexfrac_k
_exptl_oxdiff_crystal_face_indexfrac_l
_exptl_oxdiff_crystal_face_x
_exptl_oxdiff_crystal_face_y
_exptl_oxdiff_crystal_face_z
0.9946 0.0093 1.0062 -0.0369 -0.1061 0.0083
-0.9946 -0.0093 -1.0062 0.0369 0.1061 -0.0083
0.0021 -1.0004 -0.0007 -0.0306 0.0108 0.0013
-0.0021 1.0004 0.0007 0.0306 -0.0108 -0.0013
-1.0027 -0.0052 0.9978 0.0043 0.0039 0.0679
1.0027 0.0052 -0.9978 -0.0043 -0.0039 -0.0679
